data_7056395
loop_
_publ_author_name
'Chen, Mimi'
'Zhou, Zhengwei'
'Suo, Yaxiong'
'Li, Mengyao'
'Yao, Jianhua'
'Peng, Ling'
'Xia, Yi'

_publ_section_title
;
 Acyclonucleosides Bearing Coplanar Arylethynyltriazole Nucleobases:
 Synthesis, Structural Analysis and Biological Evaluation
;
_journal_name_full 'New J. Chem.'
_journal_paper_doi 10.1039/C7NJ01406F
_journal_year 2017
_chemical_formula_moiety 'C14 H14 N4 O3'
_chemical_formula_sum 'C14 H14 N4 O3'
_chemical_formula_weight 286.29
_space_group_crystal_system orthorhombic
_space_group_IT_number 61
_space_group_name_Hall '-P 2ac 2ab'
_space_group_name_H-M_alt 'P b c a'
_symmetry_space_group_name_Hall '-P 2ac 2ab'
_symmetry_space_group_name_H-M 'P b c a'
_atom_sites_solution_hydrogens mixed
_atom_sites_solution_primary dual
_audit_creation_date 2017-06-24
_audit_creation_method
;
Olex2 1.2-alpha
(compiled 2017.06.06 svn.r3414 for OlexSys, GUI svn.r5353)
;
_audit_update_record
;
2017-06-26 deposited with the CCDC.
2017-07-05 downloaded from the CCDC.
;
_cell_angle_alpha 90
_cell_angle_beta 90
_cell_angle_gamma 90
_cell_formula_units_Z 8
_cell_length_a 11.4857(7)
_cell_length_b 6.9956(4)
_cell_length_c 33.950(3)
_cell_measurement_reflns_used 2452
_cell_measurement_temperature 175(2)
_cell_measurement_theta_max 28.6860
_cell_measurement_theta_min 3.7190
_cell_volume 2727.9(3)
_computing_molecular_graphics 'Olex2 (Dolomanov et al., 2009)'
_computing_publication_material 'Olex2 (Dolomanov et al., 2009)'
_computing_structure_refinement 'ShelXL (Sheldrick, 2015)'
_computing_structure_solution 'ShelXT (Sheldrick, 2015)'
_diffrn_ambient_temperature 175(2)
_diffrn_detector_area_resol_mean 16.0892
_diffrn_measured_fraction_theta_full 0.998
_diffrn_measured_fraction_theta_max 0.999
_diffrn_measurement_device_type 'SuperNova, Single source at offset, Eos'
_diffrn_measurement_method '\w scans'
_diffrn_radiation_type MoK\a
_diffrn_radiation_wavelength 0.71073
_diffrn_reflns_av_R_equivalents 0.0226
_diffrn_reflns_av_unetI/netI 0.0302
_diffrn_reflns_Laue_measured_fraction_full 0.998
_diffrn_reflns_Laue_measured_fraction_max 0.999
_diffrn_reflns_limit_h_max 14
_diffrn_reflns_limit_h_min -13
_diffrn_reflns_limit_k_max 5
_diffrn_reflns_limit_k_min -8
_diffrn_reflns_limit_l_max 42
_diffrn_reflns_limit_l_min -18
_diffrn_reflns_number 7406
_diffrn_reflns_point_group_measured_fraction_full 0.998
_diffrn_reflns_point_group_measured_fraction_max 0.999
_diffrn_reflns_theta_full 25.242
_diffrn_reflns_theta_max 26.372
_diffrn_reflns_theta_min 3.462
_diffrn_source 'micro-focus sealed X-ray tube'
_exptl_absorpt_coefficient_mu 0.101
_exptl_absorpt_correction_T_max 1.00000
_exptl_absorpt_correction_T_min 0.84069
_exptl_absorpt_correction_type multi-scan
_exptl_absorpt_process_details
;
CrysAlisPro 1.171.38.41k (Rigaku Oxford Diffraction, 2015)
Empirical absorption correction using spherical harmonics,
 implemented in SCALE3 ABSPACK scaling algorithm.
;
_exptl_crystal_colour Colorless
_exptl_crystal_density_diffrn 1.394
_exptl_crystal_description Block
_exptl_crystal_F_000 1200
_exptl_crystal_size_max 0.5
_exptl_crystal_size_mid 0.25
_exptl_crystal_size_min 0.15
_refine_diff_density_max 0.367
_refine_diff_density_min -0.228
_refine_diff_density_rms 0.052
_refine_ls_extinction_method none
_refine_ls_goodness_of_fit_ref 1.165
_refine_ls_hydrogen_treatment mixed
_refine_ls_matrix_type full
_refine_ls_number_parameters 199
_refine_ls_number_reflns 2788
_refine_ls_number_restraints 0
_refine_ls_restrained_S_all 1.165
_refine_ls_R_factor_all 0.0596
_refine_ls_R_factor_gt 0.0487
_refine_ls_shift/su_max 0.000
_refine_ls_shift/su_mean 0.000
_refine_ls_structure_factor_coef Fsqd
_refine_ls_weighting_details 'w=1/[\s^2^(Fo^2^)+(0.0399P)^2^+3.3858P] where P=(Fo^2^+2Fc^2^)/3'
_refine_ls_weighting_scheme calc
_refine_ls_wR_factor_gt 0.1321
_refine_ls_wR_factor_ref 0.1368
_reflns_Friedel_coverage 0.000
_reflns_number_gt 2304
_reflns_number_total 2788
_reflns_threshold_expression 'I > 2\s(I)'
_cod_data_source_file c7nj01406f2.cif
_cod_data_source_block 20170623-xiayi-zzw-1
_cod_original_cell_volume 2727.8(3)
_cod_database_code 7056395
_shelx_shelxl_version_number 2014/7
_shelx_space_group_comment
;
The symmetry employed for this shelxl refinement is uniquely defined
by the following loop, which should always be used as a source of
symmetry information in preference to the above space-group names.
They are only intended as comments.
;
_olex2_refinement_description
;
1. Fixed Uiso
 At 1.2 times of:
  All C(H) groups, All C(H,H) groups, All N(H,H) groups
 At 1.5 times of:
  All O(H) groups
2.a Secondary CH2 refined with riding coordinates:
 C00H(H00E,H00H), C00I(H00I,H00J)
2.b Aromatic/amide H refined with riding coordinates:
 C00F(H00F), C00G(H00G), C00J(H00K), C00K(H00L), C00L(H00M)
2.c X=CH2 refined with riding coordinates:
 N007(H00A,H00B)
2.d Idealised tetrahedral OH refined as rotating group:
 O003(H003)
;
_olex2_submission_special_instructions 'No special instructions were received'
_oxdiff_exptl_absorpt_empirical_details
;
Empirical correction (ABSPACK) includes:
- Absorption correction using spherical harmonics
- Frame scaling
;
_oxdiff_exptl_absorpt_empirical_full_max 1.304
_oxdiff_exptl_absorpt_empirical_full_min 0.755

loop_
_space_group_symop_operation_xyz
'x, y, z'
'-x+1/2, -y, z+1/2'
'-x, y+1/2, -z+1/2'
'x+1/2, -y+1/2, -z'
'-x, -y, -z'
'x-1/2, y, -z-1/2'
'x, -y-1/2, z-1/2'
'-x-1/2, y-1/2, z'

loop_
_atom_site_label
_atom_site_type_symbol
_atom_site_fract_x
_atom_site_fract_y
_atom_site_fract_z
_atom_site_U_iso_or_equiv
_atom_site_adp_type
_atom_site_occupancy
_atom_site_site_symmetry_order
_atom_site_calc_flag
_atom_site_refinement_flags_posn
O001 O 0.53618(14) 0.7574(2) 0.43971(4) 0.0230(4) Uani 1 1 d .
O002 O 0.31239(15) 0.6646(3) 0.49955(5) 0.0313(4) Uani 1 1 d .
O003 O 0.60085(16) 1.1466(3) 0.43430(6) 0.0336(5) Uani 1 1 d .
H003 H 0.6425 1.1817 0.4525 0.050 Uiso 1 1 calc GR
N004 N 0.18523(16) 0.5810(3) 0.40452(5) 0.0205(4) Uani 1 1 d .
N005 N 0.37243(16) 0.5754(3) 0.41802(5) 0.0189(4) Uani 1 1 d .
N006 N 0.36571(16) 0.5385(3) 0.37876(5) 0.0203(4) Uani 1 1 d .
N007 N 0.12201(17) 0.6535(3) 0.48162(6) 0.0257(5) Uani 1 1 d .
H00A H 0.0970 0.6790 0.5049 0.031 Uiso 1 1 calc R
H00B H 0.0734 0.6356 0.4627 0.031 Uiso 1 1 calc R
C008 C 0.2515(2) 0.5433(3) 0.37213(6) 0.0186(5) Uani 1 1 d .
C009 C 0.26412(19) 0.5998(3) 0.43273(6) 0.0182(5) Uani 1 1 d .
C00A C 0.2044(2) 0.5081(3) 0.33355(7) 0.0223(5) Uani 1 1 d .
C00B C 0.1391(2) 0.4371(3) 0.26062(6) 0.0202(5) Uani 1 1 d .
C00C C 0.2351(2) 0.6418(3) 0.47488(6) 0.0215(5) Uani 1 1 d .
C00D C 0.4876(2) 0.5748(3) 0.43670(7) 0.0222(5) Uani 1 1 d .
C00E C 0.1710(2) 0.4748(3) 0.30112(7) 0.0209(5) Uani 1 1 d .
C00F C 0.2184(2) 0.3477(3) 0.23578(7) 0.0243(5) Uani 1 1 d .
H00F H 0.2905 0.3090 0.2454 0.029 Uiso 1 1 calc R
C00G C 0.0318(2) 0.4963(3) 0.24589(7) 0.0246(5) Uani 1 1 d .
H00G H -0.0217 0.5557 0.2624 0.030 Uiso 1 1 calc R
C00H C 0.5743(2) 0.8411(3) 0.40319(6) 0.0219(5) Uani 1 1 d .
H00E H 0.5082 0.8916 0.3888 0.026 Uiso 1 1 calc R
H00H H 0.6121 0.7453 0.3870 0.026 Uiso 1 1 calc R
C00I C 0.6583(2) 0.9991(4) 0.41274(7) 0.0271(5) Uani 1 1 d .
H00I H 0.7223 0.9487 0.4282 0.033 Uiso 1 1 calc R
H00J H 0.6901 1.0513 0.3885 0.033 Uiso 1 1 calc R
C00J C 0.1901(2) 0.3159(4) 0.19651(7) 0.0287(6) Uani 1 1 d .
H00K H 0.2429 0.2548 0.1800 0.034 Uiso 1 1 calc R
C00K C 0.0834(2) 0.3752(4) 0.18193(7) 0.0327(6) Uani 1 1 d .
H00L H 0.0646 0.3535 0.1557 0.039 Uiso 1 1 calc R
C00L C 0.0049(2) 0.4664(4) 0.20638(7) 0.0311(6) Uani 1 1 d .
H00M H -0.0662 0.5079 0.1964 0.037 Uiso 1 1 calc R
H00C H 0.479(2) 0.528(3) 0.4634(7) 0.018(6) Uiso 1 1 d .
H00D H 0.533(2) 0.486(4) 0.4202(7) 0.022(6) Uiso 1 1 d .

loop_
_atom_site_aniso_label
_atom_site_aniso_U_11
_atom_site_aniso_U_22
_atom_site_aniso_U_33
_atom_site_aniso_U_23
_atom_site_aniso_U_13
_atom_site_aniso_U_12
O001 0.0254(8) 0.0276(9) 0.0161(8) -0.0016(7) -0.0004(7) -0.0075(7)
O002 0.0323(10) 0.0419(10) 0.0196(8) -0.0089(8) -0.0041(7) 0.0004(8)
O003 0.0341(10) 0.0299(10) 0.0368(11) -0.0083(8) -0.0098(8) -0.0002(8)
N004 0.0222(10) 0.0254(10) 0.0138(9) -0.0016(8) 0.0004(7) -0.0023(8)
N005 0.0194(9) 0.0220(9) 0.0153(9) -0.0024(8) -0.0011(7) -0.0025(8)
N006 0.0217(10) 0.0240(10) 0.0152(9) -0.0026(8) -0.0003(8) -0.0019(8)
N007 0.0269(11) 0.0347(12) 0.0155(9) -0.0045(8) 0.0025(8) 0.0028(9)
C008 0.0218(11) 0.0176(11) 0.0164(10) -0.0006(9) 0.0003(9) -0.0023(9)
C009 0.0215(11) 0.0178(10) 0.0153(10) -0.0013(9) -0.0003(9) -0.0027(9)
C00A 0.0223(12) 0.0210(11) 0.0234(12) 0.0004(9) 0.0025(9) -0.0011(10)
C00B 0.0239(12) 0.0205(11) 0.0160(11) 0.0017(9) -0.0041(9) -0.0026(9)
C00C 0.0304(13) 0.0180(11) 0.0159(11) -0.0013(9) 0.0013(10) 0.0000(10)
C00D 0.0216(12) 0.0248(12) 0.0203(12) -0.0005(10) -0.0051(9) -0.0006(10)
C00E 0.0198(11) 0.0205(11) 0.0224(12) 0.0018(9) -0.0024(9) -0.0026(9)
C00F 0.0241(13) 0.0228(12) 0.0260(12) 0.0019(10) -0.0033(10) 0.0019(10)
C00G 0.0243(12) 0.0281(12) 0.0215(12) -0.0017(10) -0.0021(10) 0.0016(10)
C00H 0.0238(12) 0.0280(12) 0.0139(10) -0.0010(9) 0.0009(9) 0.0001(10)
C00I 0.0264(13) 0.0270(13) 0.0281(13) 0.0024(10) 0.0045(10) -0.0035(11)
C00J 0.0359(14) 0.0292(13) 0.0209(12) -0.0032(10) 0.0028(11) 0.0025(11)
C00K 0.0430(16) 0.0368(14) 0.0183(12) 0.0000(11) -0.0080(11) -0.0023(13)
C00L 0.0281(13) 0.0406(16) 0.0247(13) 0.0017(11) -0.0096(10) 0.0021(12)

loop_
_atom_type_symbol
_atom_type_description
_atom_type_scat_dispersion_real
_atom_type_scat_dispersion_imag
_atom_type_scat_source
C C 0.0033 0.0016 'International Tables Vol C Tables 4.2.6.8 and 6.1.1.4'
H H 0.0000 0.0000 'International Tables Vol C Tables 4.2.6.8 and 6.1.1.4'
N N 0.0061 0.0033 'International Tables Vol C Tables 4.2.6.8 and 6.1.1.4'
O O 0.0106 0.0060 'International Tables Vol C Tables 4.2.6.8 and 6.1.1.4'

loop_
_geom_angle_atom_site_label_1
_geom_angle_atom_site_label_2
_geom_angle_atom_site_label_3
_geom_angle
C00D O001 C00H 115.48(17)
C00I O003 H003 109.5
C009 N004 C008 102.74(18)
N006 N005 C00D 118.31(18)
C009 N005 N006 109.51(17)
C009 N005 C00D 132.13(18)
C008 N006 N005 102.53(17)
H00A N007 H00B 120.0
C00C N007 H00A 120.0
C00C N007 H00B 120.0
N004 C008 C00A 123.9(2)
N006 C008 N004 114.74(19)
N006 C008 C00A 121.3(2)
N004 C009 N005 110.49(18)
N004 C009 C00C 123.9(2)
N005 C009 C00C 125.6(2)
C00E C00A C008 176.5(3)
C00F C00B C00E 119.5(2)
C00F C00B C00G 119.7(2)
C00G C00B C00E 120.7(2)
O002 C00C N007 125.6(2)
O002 C00C C009 121.0(2)
N007 C00C C009 113.3(2)
O001 C00D N005 112.89(19)
O001 C00D H00C 106.4(14)
O001 C00D H00D 113.7(15)
N005 C00D H00C 108.1(14)
N005 C00D H00D 103.8(15)
H00C C00D H00D 112(2)
C00A C00E C00B 175.7(2)
C00B C00F H00F 120.0
C00B C00F C00J 120.0(2)
C00J C00F H00F 120.0
C00B C00G H00G 120.1
C00L C00G C00B 119.8(2)
C00L C00G H00G 120.1
O001 C00H H00E 110.1
O001 C00H H00H 110.1
O001 C00H C00I 107.99(18)
H00E C00H H00H 108.4
C00I C00H H00E 110.1
C00I C00H H00H 110.1
O003 C00I C00H 110.2(2)
O003 C00I H00I 109.6
O003 C00I H00J 109.6
C00H C00I H00I 109.6
C00H C00I H00J 109.6
H00I C00I H00J 108.1
C00F C00J H00K 119.9
C00K C00J C00F 120.1(2)
C00K C00J H00K 119.9
C00J C00K H00L 120.0
C00L C00K C00J 120.1(2)
C00L C00K H00L 120.0
C00G C00L H00M 119.9
C00K C00L C00G 120.2(2)
C00K C00L H00M 119.9

loop_
_geom_bond_atom_site_label_1
_geom_bond_atom_site_label_2
_geom_bond_distance
O001 C00D 1.398(3)
O001 C00H 1.440(3)
O002 C00C 1.231(3)
O003 H003 0.8200
O003 C00I 1.427(3)
N004 C008 1.363(3)
N004 C009 1.325(3)
N005 N006 1.360(2)
N005 C009 1.351(3)
N005 C00D 1.467(3)
N006 C008 1.331(3)
N007 H00A 0.8600
N007 H00B 0.8600
N007 C00C 1.322(3)
C008 C00A 1.438(3)
C009 C00C 1.498(3)
C00A C00E 1.189(3)
C00B C00E 1.447(3)
C00B C00F 1.390(3)
C00B C00G 1.394(3)
C00D H00C 0.97(2)
C00D H00D 0.99(3)
C00F H00F 0.9300
C00F C00J 1.390(3)
C00G H00G 0.9300
C00G C00L 1.392(3)
C00H H00E 0.9700
C00H H00H 0.9700
C00H C00I 1.502(3)
C00I H00I 0.9700
C00I H00J 0.9700
C00J H00K 0.9300
C00J C00K 1.385(4)
C00K H00L 0.9300
C00K C00L 1.382(4)
C00L H00M 0.9300
